data_4031410
loop_
_publ_author_name
'Brown, D.'
'Hall, L.'
'Hurtgen, C.'
'Moseley, P.T.'

_publ_section_title
;
 The Preparation and Structural Properties of Trivalent Lanthanide and
 Actinide Oxide Iodides
;
_journal_name_full 'Journal of Inorganic and Nuclear Chemistry'
_journal_page_first 1464
_journal_page_last 1466
_journal_volume 39
_journal_year 1977
_chemical_formula_sum 'I Np O'
_chemical_name_systematic 'Np O I'
_space_group_IT_number 129
_symmetry_space_group_name_Hall 'P 4ab 2ab -1ab'
_symmetry_space_group_name_H-M 'P 4/n m m :1'
_cell_angle_alpha 90
_cell_angle_beta 90
_cell_angle_gamma 90
_cell_formula_units_Z 2
_cell_length_a 4.051
_cell_length_b 4.051
_cell_length_c 9.193
_cell_volume 150.863
_citation_journal_id_ASTM JINCAO
_cod_data_source_file Brown_JINCAO_1977_184.cif
_cod_data_source_block I1Np1O1
_cod_original_cell_volume 150.8627
_cod_original_sg_symbol_Hall '-P 4a 2a (x-1/4,y+1/4,z)'
_cod_original_formula_sum 'I1 Np1 O1'
_cod_database_code 4031410

loop_
_symmetry_equiv_pos_as_xyz
x,y,z
-y+1/2,x+1/2,z
-x,-y,z
y+1/2,-x+1/2,z
x+1/2,-y+1/2,-z
y,x,-z
-x+1/2,y+1/2,-z
-y,-x,-z
-x+1/2,-y+1/2,-z
y,-x,-z
x+1/2,y+1/2,-z
-y,x,-z
-x,y,z
-y+1/2,-x+1/2,z
x,-y,z
y+1/2,x+1/2,z

loop_
_atom_site_label
_atom_site_type_symbol
_atom_site_fract_x
_atom_site_fract_y
_atom_site_fract_z
_atom_site_occupancy
_atom_site_U_iso_or_equiv
O1 O-2 0 0 0 1 0.0
Np1 Np+3 0 0.5 0.1311 1 0.0
I1 I-1 0 0.5 0.6699 1 0.0
